data_1571151
loop_
_publ_author_name
'Yeung, Angus'
'Zwijnenburg, Martijn A.'
'Orton, Georgia R. F.'
'Robertson, Jennifer H.'
'Barendt, Timothy A.'

_publ_section_title
;
 Investigating the diastereoselective synthesis of a macrocycle under
 Curtin-Hammett control.
;
_journal_issue 15
_journal_name_full 'Chemical science'
_journal_page_first 5516
_journal_page_last 5524
_journal_paper_doi 10.1039/d3sc05715a
_journal_volume 15
_journal_year 2024
_chemical_formula_moiety '0.83(C H Cl3), C66 H61.85 N8 O6'
_chemical_formula_sum 'C66.83 H62.68 Cl2.49 N8 O6'
_chemical_formula_weight 1162.16
_chemical_name_systematic hydroquinone_PDI_macrocycle
_space_group_crystal_system monoclinic
_space_group_IT_number 13
_space_group_name_Hall '-P 2yac'
_space_group_name_H-M_alt 'P 1 2/n 1'
_atom_sites_solution_hydrogens geom
_atom_sites_solution_primary dual
_audit_creation_date 2023-03-03
_audit_creation_method
;
Olex2 1.5
(compiled 2023.02.24 svn.rf166f9f3 for OlexSys, GUI svn.r6725)
;
_audit_update_record
;
2023-03-16 deposited with the CCDC.	2024-03-05 downloaded from the CCDC.
;
_cell_angle_alpha 90
_cell_angle_beta 91.1850(10)
_cell_angle_gamma 90
_cell_formula_units_Z 4
_cell_length_a 14.39140(10)
_cell_length_b 14.94010(10)
_cell_length_c 33.6959(2)
_cell_measurement_reflns_used 60928
_cell_measurement_temperature 100.00(10)
_cell_measurement_theta_max 77.7870
_cell_measurement_theta_min 2.9310
_cell_volume 7243.37(8)
_computing_cell_refinement 'CrysAlisPro 1.171.41.123a (Rigaku OD, 2022)'
_computing_data_collection 'CrysAlisPro 1.171.41.123a (Rigaku OD, 2022)'
_computing_data_reduction 'CrysAlisPro 1.171.41.123a (Rigaku OD, 2022)'
_computing_molecular_graphics 'Olex2 1.5 (Dolomanov et al., 2009)'
_computing_publication_material 'Olex2 1.5 (Dolomanov et al., 2009)'
_computing_structure_refinement 'SHELXL 2018/3 (Sheldrick, 2015)'
_computing_structure_solution 'SHELXT 2018/2 (Sheldrick, 2018)'
_diffrn_ambient_environment N~2~
_diffrn_ambient_temperature 100.00(10)
_diffrn_detector 'Hybrid Pixel Array Detector'
_diffrn_detector_area_resol_mean 10.0000
_diffrn_detector_type HyPix
_diffrn_measured_fraction_theta_full 0.999
_diffrn_measured_fraction_theta_max 0.955
_diffrn_measurement_details
;
List of Runs (angles in degrees, time in seconds):

  # Type    Start    End  Width  t~exp~   \w     \q     \k     \f   Frames
#--------------------------------------------------------------------------
  1  \w   -120.00 -71.00   0.50    0.51    --  -49.15-129.00  50.00   98
  2  \w   -120.00 -63.00   0.50    0.51    --  -49.15-141.00-121.00  114
  3  \w    -98.00 -21.00   0.50    0.51    --  -49.15 141.00 -64.00  154
  4  \w    -89.00 -15.00   0.50    0.51    --  -49.15 129.00 123.00  148
  5  \w     37.00  98.00   0.50    0.51    --   49.15-129.00  50.00  122
  6  \w     43.00 105.00   0.50    0.51    --   49.15-141.00-121.00  124
  7  \w   -161.00 -71.00   0.50    2.04    --  -90.00-129.00  50.00  180
  8  \w    -89.00 -18.00   0.50    2.04    --  -90.00 129.00 123.00  142
  9  \w   -156.00 -63.00   0.50    2.04    --  -90.00-141.00-121.00  186
 10  \w     38.00 115.00   0.50    2.04    --  110.16-129.00  50.00  154
 11  \w     84.00 173.00   0.50    2.04    --  110.16 141.00 -64.00  178
 12  \w     43.00 123.00   0.50    2.04    --  110.16-141.00-121.00  160
 13  \w     93.00 178.00   0.50    2.04    --  110.16 129.00 123.00  170
 14  \w   -120.00 -94.00   0.50    0.51    --  -49.15 -57.00 -30.00   52
 15  \w   -120.00 -94.00   0.50    0.51    --  -49.15 -57.00  60.00   52
 16  \w   -120.00 -94.00   0.50    0.51    --  -49.15 -57.00 150.00   52
 17  \w   -120.00 -94.00   0.50    0.51    --  -49.15 -57.00  90.00   52
 18  \w   -120.00 -94.00   0.50    0.51    --  -49.15 -57.00 -90.00   52
 19  \w   -120.00 -94.00   0.50    0.51    --  -49.15 -57.00 -60.00   52
 20  \w   -120.00 -94.00   0.50    0.51    --  -49.15 -57.00-150.00   52
 21  \w   -120.00 -94.00   0.50    0.51    --  -49.15 -57.00-180.00   52
 22  \w   -120.00 -94.00   0.50    0.51    --  -49.15 -57.00  30.00   52
 23  \w   -120.00 -94.00   0.50    0.51    --  -49.15 -57.00   0.00   52
 24  \w   -120.00 -94.00   0.50    0.51    --  -49.15 -57.00 120.00   52
 25  \w     94.00 121.00   0.50    0.51    --   49.15  57.00-150.00   54
 26  \w    -24.00  26.00   0.50    0.51    --   49.15 -19.00 120.00  100
 27  \w     63.00 121.00   0.50    0.51    --   49.15 178.00  30.00  116
 28  \w    -47.00 -19.00   0.50    2.04    --  -90.00  38.00 -90.00   56
 29  \w   -149.00-123.00   0.50    2.04    --  -90.00 -52.00 113.63   52
 30  \w   -160.00-114.00   0.50    2.04    --  -90.00 -77.00  90.00   92
 31  \w    -43.00 -18.00   0.50    2.04    --  -90.00  38.00  90.00   50
 32  \w   -152.00 -94.00   0.50    2.04    --  -90.00 -57.00 -94.29  116
 33  \w    -47.00 -18.00   0.50    2.04    --  -90.00  38.00 150.00   58
 34  \w   -161.00 -94.00   0.50    2.04    --  -90.00 -56.00-126.98  134
 35  \w    -47.00 -19.00   0.50    2.04    --  -90.00  38.00  60.00   56
 36  \w    -45.00 -18.00   0.50    2.04    --  -90.00  38.00   0.00   54
 37  \w    -48.00 -20.00   0.50    2.04    --  -90.00  38.00-120.00   56
 38  \w   -152.00-109.00   0.50    2.04    --  -90.00 -77.00 -90.00   86
 39  \w   -159.00-109.00   0.50    2.04    --  -90.00 -77.00 120.00  100
 40  \w    -47.00 -18.00   0.50    2.04    --  -90.00  38.00 -30.00   58
 41  \w   -161.00-106.00   0.50    2.04    --  -90.00 -77.00-180.00  110
 42  \w   -105.00 -80.00   0.50    2.04    --  -90.00 -52.00 113.63   50
 43  \w    -47.00 -19.00   0.50    2.04    --  -90.00  38.00 120.00   56
 44  \w    -84.00 -59.00   0.50    2.04    --  -90.00 141.00 -64.00   50
 45  \w     43.00 100.00   0.50    2.04    --  110.16 -99.00 150.00  114
 46  \w     39.00 101.00   0.50    2.04    --  110.16 -99.00  60.00  124
 47  \w     87.00 112.00   0.50    2.04    --  110.16-125.00   0.00   50
 48  \w     39.00  67.00   0.50    2.04    --  110.16-125.00   0.00   56
 49  \w     46.00  87.00   0.50    2.04    --  110.16 -77.00-150.00   82
 50  \w     48.00 104.00   0.50    2.04    --  110.16 -99.00 -30.00  112
 51  \w     63.00 105.00   0.50    2.04    --  110.16 -99.00-120.00   84
 52  \w     73.00 107.00   0.50    2.04    --  110.16-105.00 120.82   68
 53  \w    102.00 141.00   0.50    2.04    --  110.16  38.00-150.00   78
 54  \w     71.00 110.00   0.50    2.04    --  110.16-125.00 -30.00   78
 55  \w     47.00  73.00   0.50    2.04    --  110.16 -77.00  90.00   52
 56  \w     39.00  97.00   0.50    2.04    --  110.16 -77.00  60.00  116
 57  \w     65.00 104.00   0.50    2.04    --  110.16 -99.00  30.00   78
 58  \w     40.00  68.00   0.50    2.04    --  110.16 -77.00 -90.00   56
 59  \w     43.00  83.00   0.50    2.04    --  110.16 -77.00-120.00   80
;
_diffrn_measurement_device 'four-circle diffractometer'
_diffrn_measurement_device_type 'XtaLAB Synergy, Dualflex, HyPix'
_diffrn_measurement_method '\w scans'
_diffrn_orient_matrix_type 'CrysAlisPro convention (1999,Acta A55,543-557)'
_diffrn_orient_matrix_UB_11 -0.0227944000
_diffrn_orient_matrix_UB_12 -0.0050066000
_diffrn_orient_matrix_UB_13 -0.0448381000
_diffrn_orient_matrix_UB_21 -0.0035400000
_diffrn_orient_matrix_UB_22 -0.1028766000
_diffrn_orient_matrix_UB_23 0.0025653000
_diffrn_orient_matrix_UB_31 -0.1045430000
_diffrn_orient_matrix_UB_32 0.0043810000
_diffrn_orient_matrix_UB_33 0.0087020000
_diffrn_radiation_monochromator mirror
_diffrn_radiation_probe x-ray
_diffrn_radiation_type 'Cu K\a'
_diffrn_radiation_wavelength 1.54184
_diffrn_reflns_av_R_equivalents 0.0433
_diffrn_reflns_av_unetI/netI 0.0229
_diffrn_reflns_Laue_measured_fraction_full 0.999
_diffrn_reflns_Laue_measured_fraction_max 0.955
_diffrn_reflns_limit_h_max 12
_diffrn_reflns_limit_h_min -18
_diffrn_reflns_limit_k_max 18
_diffrn_reflns_limit_k_min -18
_diffrn_reflns_limit_l_max 42
_diffrn_reflns_limit_l_min -42
_diffrn_reflns_number 134698
_diffrn_reflns_point_group_measured_fraction_full 0.999
_diffrn_reflns_point_group_measured_fraction_max 0.955
_diffrn_reflns_theta_full 67.684
_diffrn_reflns_theta_max 78.431
_diffrn_reflns_theta_min 2.958
_diffrn_source 'micro-focus sealed X-ray tube'
_diffrn_source_type 'PhotonJet (Cu) X-ray Source'
_exptl_absorpt_coefficient_mu 1.369
_exptl_absorpt_correction_T_max 1.00000
_exptl_absorpt_correction_T_min 0.72052
_exptl_absorpt_correction_type multi-scan
_exptl_absorpt_process_details
;
CrysAlisPro 1.171.41.123a (Rigaku Oxford Diffraction, 2022)
Empirical absorption correction using spherical harmonics,
implemented in SCALE3 ABSPACK scaling algorithm.
;
_exptl_crystal_colour 'dark red'
_exptl_crystal_colour_modifier dark
_exptl_crystal_colour_primary red
_exptl_crystal_density_diffrn 1.066
_exptl_crystal_description rhombohedral
_exptl_crystal_F_000 2440
_exptl_crystal_preparation 'see experimental'
_exptl_crystal_recrystallization_method 'see experimental'
_exptl_crystal_size_max 0.304
_exptl_crystal_size_mid 0.203
_exptl_crystal_size_min 0.082
_refine_diff_density_max 1.567
_refine_diff_density_min -1.398
_refine_diff_density_rms 0.084
_refine_ls_extinction_method none
_refine_ls_goodness_of_fit_ref 1.014
_refine_ls_hydrogen_treatment constr
_refine_ls_matrix_type full
_refine_ls_number_parameters 734
_refine_ls_number_reflns 14866
_refine_ls_number_restraints 0
_refine_ls_restrained_S_all 1.014
_refine_ls_R_factor_all 0.0882
_refine_ls_R_factor_gt 0.0829
_refine_ls_shift/su_max 0.000
_refine_ls_shift/su_mean 0.000
_refine_ls_structure_factor_coef Fsqd
_refine_ls_weighting_details 'w=1/[\s^2^(Fo^2^)+(0.1283P)^2^+13.7931P] where P=(Fo^2^+2Fc^2^)/3'
_refine_ls_weighting_scheme calc
_refine_ls_wR_factor_gt 0.2357
_refine_ls_wR_factor_ref 0.2406
_reflns_Friedel_coverage 0.000
_reflns_number_gt 13167
_reflns_number_total 14866
_reflns_threshold_expression 'I > 2\s(I)'
_cod_data_source_file d3sc05715a3.cif
_cod_data_source_block hydroquinone_pdi_macrocycle
_cod_depositor_comments 'Adding full bibliography for 1571151.cif.'
_cod_database_code 1571151
_shelx_shelxl_version_number 2018/3
_chemical_oxdiff_formula 'C66 H62 N7 O6'
_shelx_space_group_comment
;
The symmetry employed for this shelxl refinement is uniquely defined
by the following loop, which should always be used as a source of
symmetry information in preference to the above space-group names.
They are only intended as comments.
;
_shelx_estimated_absorpt_t_max 0.896
_shelx_estimated_absorpt_t_min 0.681
_olex2_refinement_description
;
1. Fixed Uiso
 At 1.2 times of:
  All C(H) groups, {H53A,H53B,H53} of C53, All C(H,H) groups, All C(H,H,H,H)
  groups
 At 1.5 times of:
  {H33A,H33B,H33C} of C33, {H48A,H48B,H48C} of C48, {H35A,H35B,H35C} of C35,
  {H44A,H44B,H44C} of C44, {H45A,H45B,H45C} of C45, {H36A,H36B,H36C} of C36,
  {H32A,H32B,H32C} of C32, {H47A,H47B,H47C} of C47
2. Uiso/Uaniso restraints and constraints
Uanis(C57B) = Uanis(C55B) = Uanis(C59B) = Uanis(C60B) = Uanis(C58B) =
Uanis(C56B)
3. Others
 Fixed Sof: Cl1(0.83) Cl2(0.83) Cl3(0.83) C67(0.83) H67(0.83) H53A(0.85)
 H53B(0.85) H53(0.15) H51A(0.85) H51B(0.85) H51C(0.15) H51D(0.15) O5A(0.85)
 C54A(0.85) H54A(0.85) H54B(0.85) C56A(0.85) H56A(0.85) C55A(0.85) C60A(0.85)
 H60A(0.85) C59A(0.85) H59A(0.85) C58A(0.85) C57A(0.85) H57A(0.85) C52A(0.85)
 H52A(0.85) H52B(0.85) O5B(0.15) C54B(0.15) H54C(0.15) H54D(0.15) C55B(0.15)
 C60B(0.15) H60B(0.15) C59B(0.15) H59B(0.15) C58B(0.15) C57B(0.15) H57B(0.15)
 C56B(0.15) H56B(0.15) C52B(0.15) H52C(0.15) H52D(0.15)
4.a Ternary CH refined with riding coordinates:
 C67(H67), C46(H46), C34(H34), C31(H31), C43(H43)
4.b Secondary CH2 refined with riding coordinates:
 C53(H53A,H53B), C62(H62A,H62B), C51(H51A,H51B), C51(H51C,H51D), C61(H61A,
 H61B), C63(H63A,H63B), C64(H64A,H64B), C54A(H54A,H54B), C52A(H52A,H52B),
 C54B(H54C,H54D), C52B(H52C,H52D)
4.c Aromatic/amide H refined with riding coordinates:
 C53(H53), C65(H65), C50(H50), C41(H41), C40(H40), C39(H39), C3(H3), C27(H27),
 C28(H28), C29(H29), C4(H4), C8(H8), C13(H13), C14(H14), C18(H18), C56A(H56A),
 C60A(H60A), C59A(H59A), C57A(H57A), C60B(H60B), C59B(H59B), C57B(H57B),
 C56B(H56B)
4.d Fitted hexagon refined as free rotating group:
 C38(C37,C42,C41,C40,C39), C25(C26,C27,C28,C29,C30), C8(C7,C6,C23,C24,C9),
 C16(C22,C21,C19,C18,C17), C56A(C55A,C60A,C59A,C58A,C57A), C55B(C60B,C59B,C58B,
 C57B,C56B)
4.e Idealised Me refined as rotating group:
 C36(H36A,H36B,H36C), C45(H45A,H45B,H45C), C32(H32A,H32B,H32C), C47(H47A,H47B,
 H47C), C33(H33A,H33B,H33C), C35(H35A,H35B,H35C), C48(H48A,H48B,H48C), C44(H44A,
 H44B,H44C)
;
_smtbx_masks_special_details
;
A solvent mask was calculated and 580 electrons were 
found in a volume of 1784\%A^3^ in 1 void per unit cell. 
This is consistent with the presence of 
2.5[HCCl3] per Asymmetric Unit 
which account for 580 electrons 
per unit cell.
;
_smtbx_masks_void_probe_radius 1.2
_smtbx_masks_void_truncation_radius 1.2
_olex2_exptl_crystal_mounting_method 'in fomblin on micromount'
_olex2_submission_original_sample_id hydroquinone_PDI_macrocycle
_olex2_submission_special_instructions 'No special instructions were received'
_oxdiff_exptl_absorpt_empirical_details
;
Empirical correction (ABSPACK) includes:
- Absorption correction using spherical harmonics
- Frame scaling
;
_oxdiff_exptl_absorpt_empirical_full_max 1.302
_oxdiff_exptl_absorpt_empirical_full_min 0.840

loop_
_space_group_symop_operation_xyz
'x, y, z'
'-x+1/2, y, -z+1/2'
'-x, -y, -z'
'x-1/2, -y, z-1/2'

loop_
_atom_site_label
_atom_site_type_symbol
_atom_site_fract_x
_atom_site_fract_y
_atom_site_fract_z
_atom_site_U_iso_or_equiv
_atom_site_adp_type
_atom_site_occupancy
_atom_site_site_symmetry_order
_atom_site_calc_flag
_atom_site_refinement_flags_posn
_atom_site_refinement_flags_adp
_atom_site_refinement_flags_occupancy
_atom_site_disorder_assembly
_atom_site_disorder_group
Cl1 Cl 0.86189(8) 1.02636(11) 0.58006(4) 0.0658(3) Uani 0.83 1 d . . P . .
Cl2 Cl 0.73273(10) 0.88716(7) 0.55608(4) 0.0612(3) Uani 0.83 1 d . . P . .
Cl3 Cl 0.66659(8) 1.06120(9) 0.57798(5) 0.0669(4) Uani 0.83 1 d . . P . .
C67 C 0.7566(3) 1.0020(3) 0.55571(14) 0.0430(9) Uani 0.83 1 d . . P . .
H67 H 0.760777 1.022077 0.527483 0.052 Uiso 0.83 1 calc R U P . .
O4 O 0.60135(13) 0.43585(14) 0.68901(6) 0.0332(4) Uani 1 1 d . . . . .
O3 O 0.47804(13) 0.57380(15) 0.57964(6) 0.0350(5) Uani 1 1 d . . . . .
O2 O 1.18246(14) 0.84879(15) 0.50508(6) 0.0365(5) Uani 1 1 d . . . . .
O1 O 1.22933(14) 0.87409(15) 0.63862(6) 0.0357(5) Uani 1 1 d . . . . .
O6 O 0.79692(14) 0.40543(16) 0.54178(6) 0.0383(5) Uani 1 1 d . . . . .
N1 N 1.20265(15) 0.86379(15) 0.57206(7) 0.0276(5) Uani 1 1 d . . . . .
N5 N 1.02965(15) 0.41127(16) 0.73030(7) 0.0286(5) Uani 1 1 d . . . . .
N7 N 0.8150(2) 0.63976(19) 0.43043(8) 0.0430(7) Uani 1 1 d . . . . .
N2 N 0.53938(14) 0.50840(16) 0.63530(7) 0.0261(5) Uani 1 1 d . . . . .
N6 N 0.82092(17) 0.55705(17) 0.44613(7) 0.0328(5) Uani 1 1 d . . . . .
N3 N 1.03979(15) 0.49811(17) 0.67975(7) 0.0315(5) Uani 1 1 d . . . . .
N4 N 1.08829(15) 0.44748(18) 0.70418(7) 0.0330(5) Uani 1 1 d . . . . .
N8 N 0.86024(19) 0.69495(18) 0.45464(8) 0.0393(6) Uani 1 1 d . . . . .
C53 C 1.0505(3) 0.1948(3) 0.72628(11) 0.0541(9) Uani 1 1 d . . . . .
H53A H 1.117064 0.180337 0.730547 0.065 Uiso 0.85 1 calc R U P A 1
H53B H 1.014953 0.138374 0.728485 0.065 Uiso 0.85 1 calc R U P A 1
H53 H 1.064716 0.135350 0.734297 0.065 Uiso 0.15 1 calc R U P B 2
C46 C 0.4945(2) 0.3339(2) 0.60332(10) 0.0388(7) Uani 1 1 d . . . . .
H46 H 0.554099 0.368177 0.602317 0.047 Uiso 1 1 calc R U . . .
C36 C 1.0842(2) 1.0771(2) 0.52661(12) 0.0478(8) Uani 1 1 d . . . . .
H36A H 1.114729 1.133529 0.519850 0.072 Uiso 1 1 calc R U . . .
H36B H 1.017411 1.087221 0.529344 0.072 Uiso 1 1 calc R U . . .
H36C H 1.094402 1.033171 0.505518 0.072 Uiso 1 1 calc R U . . .
C45 C 0.4168(4) 0.6212(3) 0.72486(12) 0.0626(11) Uani 1 1 d . . . . .
H45A H 0.359300 0.601047 0.737116 0.094 Uiso 1 1 calc R U . . .
H45B H 0.429585 0.683264 0.732634 0.094 Uiso 1 1 calc R U . . .
H45C H 0.468457 0.582919 0.733781 0.094 Uiso 1 1 calc R U . . .
C65 C 0.87013(19) 0.5587(2) 0.48064(8) 0.0297(6) Uani 1 1 d . . . . .
H65 H 0.884772 0.509606 0.497565 0.036 Uiso 1 1 calc R U . . .
C34 C 1.1250(2) 1.0416(2) 0.56565(11) 0.0419(7) Uani 1 1 d . . . . .
H34 H 1.093411 0.983680 0.571574 0.050 Uiso 1 1 calc R U . . .
C20 C 1.15738(18) 0.82805(18) 0.53828(8) 0.0277(5) Uani 1 1 d . . . . .
C50 C 0.94227(18) 0.43958(19) 0.72289(8) 0.0275(5) Uani 1 1 d . . . . .
H50 H 0.888010 0.424586 0.737036 0.033 Uiso 1 1 calc R U . . .
C62 C 0.6893(2) 0.4329(2) 0.48918(10) 0.0373(7) Uani 1 1 d . . . . .
H62A H 0.697054 0.497565 0.494755 0.045 Uiso 1 1 calc R U . . .
H62B H 0.624190 0.423182 0.480125 0.045 Uiso 1 1 calc R U . . .
C38 C 0.42874(10) 0.38551(11) 0.63041(5) 0.0305(6) Uani 1 1 d G . . . .
C37 C 0.45007(9) 0.47128(11) 0.64374(5) 0.0285(5) Uani 1 1 d G . . . .
C42 C 0.38641(11) 0.51863(9) 0.66602(5) 0.0298(6) Uani 1 1 d G . . . .
C41 C 0.30140(10) 0.48022(12) 0.67497(5) 0.0318(6) Uani 1 1 d G . . . .
H41 H 0.257888 0.512584 0.690200 0.038 Uiso 1 1 calc R U . . .
C40 C 0.28006(9) 0.39445(12) 0.66165(6) 0.0329(6) Uani 1 1 d G . . . .
H40 H 0.221967 0.368204 0.667764 0.040 Uiso 1 1 calc R U . . .
C39 C 0.34373(12) 0.34710(10) 0.63937(6) 0.0326(6) Uani 1 1 d G . . . .
H39 H 0.329147 0.288483 0.630258 0.039 Uiso 1 1 calc R U . . .
C32 C 1.4411(2) 0.7968(2) 0.52574(11) 0.0466(8) Uani 1 1 d . . . . .
H32A H 1.495096 0.833833 0.519579 0.070 Uiso 1 1 calc R U . . .
H32B H 1.393509 0.803653 0.504721 0.070 Uiso 1 1 calc R U . . .
H32C H 1.460001 0.733904 0.527515 0.070 Uiso 1 1 calc R U . . .
C47 C 0.5169(3) 0.2411(2) 0.61948(12) 0.0501(8) Uani 1 1 d . . . . .
H47A H 0.542789 0.246352 0.646520 0.075 Uiso 1 1 calc R U . . .
H47B H 0.562447 0.212071 0.602488 0.075 Uiso 1 1 calc R U . . .
H47C H 0.460039 0.205098 0.619855 0.075 Uiso 1 1 calc R U . . .
C1 C 1.18475(18) 0.84005(19) 0.61133(9) 0.0289(5) Uani 1 1 d . . . . .
C2 C 1.10968(17) 0.77445(18) 0.61749(8) 0.0270(5) Uani 1 1 d . . . . .
C3 C 1.08845(18) 0.74645(19) 0.65529(8) 0.0285(5) Uani 1 1 d . . . . .
H3 H 1.123494 0.768449 0.677408 0.034 Uiso 1 1 calc R U . . .
C25 C 1.26579(11) 0.93631(10) 0.56572(6) 0.0307(6) Uani 1 1 d G . . . .
C26 C 1.36049(11) 0.92135(9) 0.56181(7) 0.0334(6) Uani 1 1 d G . . . .
C27 C 1.41978(9) 0.99269(12) 0.55458(7) 0.0386(7) Uani 1 1 d G . . . .
H27 H 1.484500 0.982468 0.551909 0.046 Uiso 1 1 calc R U . . .
C28 C 1.38437(12) 1.07899(11) 0.55126(7) 0.0423(7) Uani 1 1 d G . . . .
H28 H 1.424894 1.127745 0.546314 0.051 Uiso 1 1 calc R U . . .
C29 C 1.28967(13) 1.09394(9) 0.55517(7) 0.0402(7) Uani 1 1 d G . . . .
H29 H 1.265472 1.152925 0.552895 0.048 Uiso 1 1 calc R U . . .
C30 C 1.23038(9) 1.02261(12) 0.56240(7) 0.0355(6) Uani 1 1 d G . . . .
C4 C 1.01659(18) 0.68661(19) 0.66128(8) 0.0285(5) Uani 1 1 d . . . . .
H4 H 1.005090 0.666340 0.687446 0.034 Uiso 1 1 calc R U . . .
C5 C 0.96085(17) 0.65540(18) 0.63009(8) 0.0243(5) Uani 1 1 d . . . . .
C8 C 0.78284(11) 0.49905(12) 0.67437(4) 0.0275(5) Uani 1 1 d G . . . .
H8 H 0.774928 0.462158 0.697008 0.033 Uiso 1 1 calc R U . . .
C7 C 0.86957(9) 0.53520(12) 0.66658(5) 0.0261(5) Uani 1 1 d G . . . .
C6 C 0.88115(8) 0.58918(12) 0.63345(5) 0.0280(5) Uani 1 1 d G . . . .
C23 C 0.80599(10) 0.60701(11) 0.60810(4) 0.0263(5) Uani 1 1 d G . . . .
C24 C 0.71926(9) 0.57086(12) 0.61589(4) 0.0249(5) Uani 1 1 d G . . . .
C9 C 0.70768(8) 0.51688(12) 0.64902(5) 0.0268(5) Uani 1 1 d G . . . .
C31 C 1.40167(19) 0.8263(2) 0.56512(10) 0.0360(6) Uani 1 1 d . . . . .
H31 H 1.349682 0.784634 0.571470 0.043 Uiso 1 1 calc R U . . .
C33 C 1.4747(3) 0.8184(3) 0.59853(11) 0.0485(8) Uani 1 1 d . . . . .
H33A H 1.496338 0.756351 0.600431 0.073 Uiso 1 1 calc R U . . .
H33B H 1.447307 0.836256 0.623708 0.073 Uiso 1 1 calc R U . . .
H33C H 1.527403 0.857672 0.592860 0.073 Uiso 1 1 calc R U . . .
C35 C 1.1060(3) 1.1054(3) 0.59946(12) 0.0489(8) Uani 1 1 d . . . . .
H35A H 1.130762 1.080060 0.624344 0.073 Uiso 1 1 calc R U . . .
H35B H 1.038821 1.114317 0.601541 0.073 Uiso 1 1 calc R U . . .
H35C H 1.136136 1.162936 0.594390 0.073 Uiso 1 1 calc R U . . .
C49 C 0.94843(17) 0.49524(18) 0.69025(8) 0.0257(5) Uani 1 1 d . . . . .
C51 C 1.0635(2) 0.3476(2) 0.76075(9) 0.0340(6) Uani 1 1 d . . . . .
H51A H 1.131414 0.340162 0.757851 0.041 Uiso 0.85 1 calc R U P C 1
H51B H 1.053220 0.374042 0.787243 0.041 Uiso 0.85 1 calc R U P C 1
H51C H 1.012152 0.331852 0.778538 0.041 Uiso 0.15 1 calc R U P D 2
H51D H 1.113506 0.376024 0.776990 0.041 Uiso 0.15 1 calc R U P D 2
C61 C 0.7065(2) 0.3809(2) 0.52730(10) 0.0406(7) Uani 1 1 d . . . . .
H61A H 0.659049 0.396249 0.547043 0.049 Uiso 1 1 calc R U . . .
H61B H 0.703575 0.315773 0.522100 0.049 Uiso 1 1 calc R U . . .
C10 C 0.61407(17) 0.48405(19) 0.66038(8) 0.0268(5) Uani 1 1 d . . . . .
C63 C 0.7537(2) 0.4067(2) 0.45597(10) 0.0380(7) Uani 1 1 d . . . . .
H63A H 0.725936 0.355346 0.441425 0.046 Uiso 1 1 calc R U . . .
H63B H 0.813469 0.386263 0.467921 0.046 Uiso 1 1 calc R U . . .
C11 C 0.54742(18) 0.55806(19) 0.60021(8) 0.0282(5) Uani 1 1 d . . . . .
C66 C 0.89431(18) 0.64643(19) 0.48592(8) 0.0269(5) Uani 1 1 d . . . . .
C12 C 0.64116(17) 0.58849(18) 0.58982(8) 0.0258(5) Uani 1 1 d . . . . .
C13 C 0.65443(18) 0.63553(19) 0.55517(8) 0.0279(5) Uani 1 1 d . . . . .
H13 H 0.602650 0.650365 0.538504 0.033 Uiso 1 1 calc R U . . .
C14 C 0.74348(18) 0.66133(18) 0.54455(8) 0.0272(5) Uani 1 1 d . . . . .
H14 H 0.751840 0.691174 0.519990 0.033 Uiso 1 1 calc R U . . .
C15 C 0.82047(16) 0.64451(17) 0.56900(8) 0.0234(5) Uani 1 1 d . . . . .
C48 C 0.4531(3) 0.3304(3) 0.56097(10) 0.0487(8) Uani 1 1 d . . . . .
H48A H 0.392765 0.300077 0.561261 0.073 Uiso 1 1 calc R U . . .
H48B H 0.495291 0.297402 0.543792 0.073 Uiso 1 1 calc R U . . .
H48C H 0.444963 0.391421 0.550834 0.073 Uiso 1 1 calc R U . . .
C16 C 0.91940(9) 0.66694(12) 0.55890(5) 0.0282(5) Uani 1 1 d G . . . .
C22 C 0.97469(11) 0.69481(12) 0.59088(4) 0.0263(5) Uani 1 1 d G . . . .
C21 C 1.05484(10) 0.74414(12) 0.58437(4) 0.0249(5) Uani 1 1 d G . . . .
C19 C 1.07969(9) 0.76560(11) 0.54588(5) 0.0268(5) Uani 1 1 d G . . . .
C18 C 1.02440(11) 0.73773(12) 0.51390(4) 0.0274(5) Uani 1 1 d G . . . .
H18 H 1.041391 0.752395 0.487593 0.033 Uiso 1 1 calc R U . . .
C17 C 0.94426(10) 0.68840(12) 0.52041(4) 0.0257(5) Uani 1 1 d G . . . .
C43 C 0.4061(2) 0.6155(2) 0.67992(9) 0.0329(6) Uani 1 1 d . . . . .
H43 H 0.465971 0.635159 0.668135 0.039 Uiso 1 1 calc R U . . .
C44 C 0.3302(3) 0.6789(3) 0.66538(15) 0.0579(10) Uani 1 1 d . . . . .
H44A H 0.324288 0.675280 0.636399 0.087 Uiso 1 1 calc R U . . .
H44B H 0.346224 0.740315 0.673150 0.087 Uiso 1 1 calc R U . . .
H44C H 0.271054 0.662090 0.677217 0.087 Uiso 1 1 calc R U . . .
C64 C 0.7735(2) 0.4808(2) 0.42634(9) 0.0383(7) Uani 1 1 d . . . . .
H64A H 0.813169 0.457175 0.405090 0.046 Uiso 1 1 calc R U . . .
H64B H 0.714378 0.501559 0.413955 0.046 Uiso 1 1 calc R U . . .
O5A O 0.9380(2) 0.2351(2) 0.67717(9) 0.0515(7) Uani 0.85 1 d . . P E 1
C54A C 1.0368(3) 0.2316(3) 0.68451(13) 0.0517(10) Uani 0.85 1 d . . P E 1
H54A H 1.064210 0.292184 0.682487 0.062 Uiso 0.85 1 calc R U P E 1
H54B H 1.066747 0.192078 0.664975 0.062 Uiso 0.85 1 calc R U P E 1
C56A C 0.8157(2) 0.2610(2) 0.63209(9) 0.0513(11) Uani 0.85 1 d G . P E 1
H56A H 0.779346 0.222427 0.647926 0.062 Uiso 0.85 1 calc R U P E 1
C55A C 0.9084(2) 0.27647(19) 0.64222(8) 0.0397(8) Uani 0.85 1 d G . P E 1
C60A C 0.96163(16) 0.3330(2) 0.61906(8) 0.0400(9) Uani 0.85 1 d G . P E 1
H60A H 1.025010 0.343507 0.625978 0.048 Uiso 0.85 1 calc R U P E 1
C59A C 0.92207(17) 0.3740(2) 0.58577(9) 0.0357(9) Uani 0.85 1 d G . P E 1
H59A H 0.958426 0.412623 0.569937 0.043 Uiso 0.85 1 calc R U P E 1
C58A C 0.82933(17) 0.3586(3) 0.57564(9) 0.0313(9) Uani 0.85 1 d G . P E 1
C57A C 0.77614(17) 0.3021(3) 0.59880(10) 0.0465(11) Uani 0.85 1 d G . P E 1
H57A H 0.712761 0.291545 0.591884 0.056 Uiso 0.85 1 calc R U P E 1
C52A C 1.0200(3) 0.2589(3) 0.75937(12) 0.0398(8) Uani 0.85 1 d . . P E 1
H52A H 0.951932 0.267398 0.756672 0.048 Uiso 0.85 1 calc R U P E 1
H52B H 1.032297 0.229210 0.785201 0.048 Uiso 0.85 1 calc R U P E 1
O5B O 1.0015(8) 0.2616(7) 0.6633(3) 0.018(2) Uiso 0.15 1 d . . P E 2
C54B C 0.9636(14) 0.2079(14) 0.6970(6) 0.030(4) Uiso 0.15 1 d . . P E 2
H54C H 0.939437 0.149480 0.687546 0.036 Uiso 0.15 1 calc R U P E 2
H54D H 0.913033 0.240689 0.710229 0.036 Uiso 0.15 1 calc R U P E 2
C55B C 0.9484(11) 0.2976(10) 0.6329(4) 0.031(3) Uani 0.15 1 d G . P E 2
C60B C 0.9878(9) 0.3628(10) 0.6091(4) 0.031(3) Uani 0.15 1 d G . P E 2
H60B H 1.050069 0.381560 0.614039 0.037 Uiso 0.15 1 calc R U P E 2
C59B C 0.9361(12) 0.4007(13) 0.5781(5) 0.031(3) Uani 0.15 1 d G . P E 2
H59B H 0.963033 0.445241 0.561850 0.037 Uiso 0.15 1 calc R U P E 2
C58B C 0.8450(12) 0.3732(16) 0.5709(6) 0.031(3) Uani 0.15 1 d G . P E 2
C57B C 0.8056(9) 0.3080(14) 0.5947(6) 0.031(3) Uani 0.15 1 d G . P E 2
H57B H 0.743387 0.289275 0.589725 0.037 Uiso 0.15 1 calc R U P E 2
C56B C 0.8573(11) 0.2702(10) 0.6257(4) 0.031(3) Uani 0.15 1 d G . P E 2
H56B H 0.830421 0.225594 0.641915 0.037 Uiso 0.15 1 calc R U P E 2
C52B C 1.1032(11) 0.2572(10) 0.7401(5) 0.021(3) Uani 0.15 1 d . . P E 2
H52C H 1.142320 0.277065 0.717911 0.025 Uiso 0.15 1 calc R U P E 2
H52D H 1.145651 0.228843 0.759872 0.025 Uiso 0.15 1 calc R U P E 2

loop_
_atom_site_aniso_label
_atom_site_aniso_U_11
_atom_site_aniso_U_22
_atom_site_aniso_U_33
_atom_site_aniso_U_23
_atom_site_aniso_U_13
_atom_site_aniso_U_12
Cl1 0.0358(5) 0.0895(9) 0.0721(8) 0.0003(7) -0.0024(5) -0.0081(5)
Cl2 0.0859(9) 0.0354(5) 0.0631(7) 0.0014(5) 0.0169(6) -0.0091(5)
Cl3 0.0387(5) 0.0567(7) 0.1061(10) -0.0201(7) 0.0185(6) -0.0023(5)
C67 0.037(2) 0.035(2) 0.057(2) 0.0014(17) 0.0077(17) -0.0044(15)
O4 0.0199(9) 0.0432(12) 0.0366(10) 0.0084(9) 0.0026(7) -0.0039(8)
O3 0.0181(9) 0.0469(12) 0.0398(11) 0.0062(9) -0.0035(8) -0.0023(8)
O2 0.0327(10) 0.0408(12) 0.0363(11) 0.0019(9) 0.0061(8) -0.0126(9)
O1 0.0302(10) 0.0373(11) 0.0395(11) -0.0008(9) -0.0043(8) -0.0107(8)
O6 0.0296(10) 0.0463(13) 0.0388(11) 0.0053(9) -0.0059(8) -0.0085(9)
N1 0.0211(10) 0.0248(11) 0.0370(12) 0.0022(9) 0.0010(9) -0.0042(8)
N5 0.0194(10) 0.0343(12) 0.0322(11) 0.0043(10) 0.0014(8) 0.0048(9)
N7 0.0553(17) 0.0345(14) 0.0385(14) 0.0061(11) -0.0195(12) -0.0108(12)
N2 0.0162(10) 0.0317(12) 0.0305(11) -0.0010(9) 0.0021(8) -0.0007(8)
N6 0.0327(12) 0.0344(13) 0.0310(12) 0.0003(10) -0.0066(9) -0.0044(10)
N3 0.0174(10) 0.0392(13) 0.0381(13) 0.0068(10) 0.0020(9) 0.0004(9)
N4 0.0186(10) 0.0417(14) 0.0388(13) 0.0091(11) 0.0038(9) 0.0020(9)
N8 0.0454(15) 0.0351(14) 0.0370(13) 0.0057(11) -0.0112(11) -0.0064(11)
C53 0.065(2) 0.048(2) 0.049(2) -0.0022(16) -0.0092(17) 0.0232(18)
C46 0.0284(14) 0.0398(17) 0.0488(17) -0.0132(14) 0.0109(12) -0.0082(12)
C36 0.0381(17) 0.0395(18) 0.066(2) -0.0067(16) -0.0054(15) 0.0023(14)
C45 0.098(3) 0.042(2) 0.047(2) -0.0078(17) -0.007(2) 0.001(2)
C65 0.0267(13) 0.0317(14) 0.0304(13) 0.0020(11) -0.0038(10) -0.0037(10)
C34 0.0308(15) 0.0286(15) 0.066(2) 0.0027(14) 0.0037(14) -0.0001(12)
C20 0.0212(12) 0.0254(13) 0.0367(14) 0.0019(11) 0.0013(10) -0.0030(10)
C50 0.0183(11) 0.0336(14) 0.0306(13) 0.0030(11) 0.0018(9) 0.0040(10)
C62 0.0300(14) 0.0347(16) 0.0469(17) 0.0030(13) -0.0087(12) -0.0044(12)
C38 0.0222(12) 0.0380(15) 0.0314(13) -0.0037(11) 0.0014(10) -0.0021(11)
C37 0.0189(12) 0.0354(14) 0.0310(13) 0.0010(11) -0.0005(10) -0.0036(10)
C42 0.0199(12) 0.0382(15) 0.0315(13) 0.0002(11) 0.0002(10) 0.0024(10)
C41 0.0176(12) 0.0450(17) 0.0329(14) 0.0027(12) 0.0026(10) 0.0037(11)
C40 0.0172(12) 0.0466(17) 0.0351(14) 0.0036(12) 0.0008(10) -0.0048(11)
C39 0.0248(13) 0.0376(15) 0.0353(14) -0.0021(12) -0.0007(11) -0.0057(11)
C32 0.0412(17) 0.0421(18) 0.056(2) -0.0097(15) -0.0012(15) 0.0040(14)
C47 0.0393(17) 0.0444(19) 0.067(2) -0.0087(17) 0.0103(16) 0.0044(14)
C1 0.0210(12) 0.0269(13) 0.0386(14) -0.0006(11) -0.0017(10) -0.0028(10)
C2 0.0191(11) 0.0252(13) 0.0365(14) 0.0000(11) -0.0010(10) -0.0024(9)
C3 0.0221(12) 0.0317(14) 0.0317(13) 0.0002(11) -0.0035(10) -0.0021(10)
C25 0.0250(13) 0.0273(14) 0.0399(15) 0.0009(11) 0.0017(11) -0.0073(10)
C26 0.0248(13) 0.0317(15) 0.0436(16) -0.0022(12) 0.0048(11) -0.0055(11)
C27 0.0254(14) 0.0373(16) 0.0533(18) -0.0027(14) 0.0065(12) -0.0111(12)
C28 0.0388(16) 0.0345(16) 0.0537(19) 0.0007(14) 0.0063(14) -0.0153(13)
C29 0.0421(17) 0.0235(14) 0.0549(19) 0.0035(13) 0.0029(14) -0.0060(12)
C30 0.0301(14) 0.0261(14) 0.0504(17) 0.0005(12) 0.0032(12) -0.0023(11)
C4 0.0208(12) 0.0337(14) 0.0308(13) 0.0029(11) -0.0007(10) -0.0010(10)
C5 0.0186(11) 0.0257(13) 0.0288(12) 0.0003(10) 0.0002(9) -0.0002(9)
C8 0.0201(12) 0.0315(14) 0.0311(13) 0.0037(11) 0.0003(10) 0.0003(10)
C7 0.0205(12) 0.0301(13) 0.0278(12) 0.0009(10) 0.0009(9) -0.0008(10)
C6 0.0176(11) 0.0336(14) 0.0329(13) 0.0049(11) 0.0016(10) 0.0008(10)
C23 0.0215(12) 0.0269(13) 0.0305(13) 0.0022(10) 0.0003(10) -0.0005(10)
C24 0.0171(11) 0.0266(13) 0.0310(13) -0.0025(10) 0.0004(9) 0.0001(9)
C9 0.0175(11) 0.0310(14) 0.0319(13) -0.0004(11) 0.0001(10) -0.0014(10)
C31 0.0222(13) 0.0308(15) 0.0551(18) -0.0016(13) 0.0048(12) -0.0028(11)
C33 0.0449(19) 0.046(2) 0.054(2) -0.0017(16) -0.0006(15) 0.0062(15)
C35 0.0438(18) 0.0445(19) 0.059(2) 0.0059(16) 0.0062(16) 0.0060(15)
C49 0.0180(11) 0.0304(13) 0.0287(12) 0.0001(10) 0.0011(9) -0.0002(9)
C51 0.0258(13) 0.0417(16) 0.0344(14) 0.0085(12) 0.0014(11) 0.0112(12)
C61 0.0312(15) 0.0431(18) 0.0472(18) 0.0062(14) -0.0058(13) -0.0105(13)
C10 0.0198(12) 0.0307(14) 0.0299(13) -0.0025(11) 0.0027(10) -0.0018(10)
C63 0.0390(16) 0.0303(15) 0.0442(17) -0.0039(13) -0.0114(13) -0.0040(12)
C11 0.0203(12) 0.0307(14) 0.0335(14) -0.0007(11) -0.0013(10) 0.0007(10)
C66 0.0222(12) 0.0301(14) 0.0283(13) 0.0026(11) -0.0010(10) -0.0020(10)
C12 0.0193(12) 0.0274(13) 0.0307(13) -0.0021(10) -0.0003(9) 0.0003(9)
C13 0.0198(12) 0.0295(14) 0.0342(14) 0.0011(11) -0.0032(10) -0.0002(10)
C14 0.0250(12) 0.0282(13) 0.0285(13) 0.0020(10) 0.0000(10) -0.0005(10)
C15 0.0166(11) 0.0232(12) 0.0304(13) 0.0001(10) 0.0003(9) -0.0018(9)
C48 0.051(2) 0.053(2) 0.0424(18) -0.0139(16) 0.0154(15) -0.0121(16)
C16 0.0259(13) 0.0261(13) 0.0327(13) 0.0014(11) 0.0001(10) -0.0058(10)
C22 0.0206(12) 0.0281(13) 0.0303(13) 0.0009(10) 0.0022(9) -0.0017(10)
C21 0.0168(11) 0.0246(12) 0.0331(13) 0.0010(10) 0.0003(9) 0.0005(9)
C19 0.0201(12) 0.0255(13) 0.0347(14) 0.0012(11) 0.0014(10) -0.0034(9)
C18 0.0227(12) 0.0280(13) 0.0316(13) 0.0028(11) 0.0000(10) -0.0001(10)
C17 0.0224(12) 0.0246(12) 0.0301(13) 0.0022(10) -0.0009(10) -0.0012(10)
C43 0.0252(13) 0.0324(15) 0.0410(15) -0.0010(12) 0.0041(11) 0.0025(11)
C44 0.047(2) 0.041(2) 0.085(3) 0.0043(19) -0.0102(19) 0.0083(16)
C64 0.0404(16) 0.0354(16) 0.0386(16) -0.0021(13) -0.0106(13) -0.0061(13)
O5A 0.0512(17) 0.0514(17) 0.0514(17) 0.0030(14) -0.0118(14) -0.0024(14)
C54A 0.051(2) 0.053(3) 0.051(2) -0.015(2) -0.0054(19) 0.015(2)
C56A 0.053(3) 0.055(3) 0.046(2) 0.015(2) -0.002(2) -0.008(2)
C55A 0.050(2) 0.036(2) 0.0334(19) -0.0041(15) -0.0059(18) 0.0057(17)
C60A 0.033(2) 0.051(3) 0.036(2) -0.0080(19) -0.0046(16) 0.0041(18)
C59A 0.0270(19) 0.046(3) 0.034(2) -0.0034(17) 0.0019(15) -0.0020(16)
C58A 0.0279(18) 0.033(2) 0.033(2) 0.0004(15) 0.0011(15) 0.0001(14)
C57A 0.038(2) 0.051(3) 0.051(3) 0.012(2) -0.0011(19) -0.010(2)
C52A 0.0362(18) 0.041(2) 0.0416(19) 0.0024(16) -0.0053(15) 0.0039(15)
C55B 0.037(6) 0.030(5) 0.027(5) 0.016(4) 0.018(5) -0.004(4)
C60B 0.037(6) 0.030(5) 0.027(5) 0.016(4) 0.018(5) -0.004(4)
C59B 0.037(6) 0.030(5) 0.027(5) 0.016(4) 0.018(5) -0.004(4)
C58B 0.037(6) 0.030(5) 0.027(5) 0.016(4) 0.018(5) -0.004(4)
C57B 0.037(6) 0.030(5) 0.027(5) 0.016(4) 0.018(5) -0.004(4)
C56B 0.037(6) 0.030(5) 0.027(5) 0.016(4) 0.018(5) -0.004(4)
C52B 0.027(8) 0.015(7) 0.019(7) 0.006(6) -0.005(6) 0.013(6)

loop_
_atom_type_symbol
_atom_type_description
_atom_type_scat_dispersion_real
_atom_type_scat_dispersion_imag
_atom_type_scat_source
C C 0.0181 0.0091 'International Tables Vol C Tables 4.2.6.8 and 6.1.1.4'
H H 0.0000 0.0000 'International Tables Vol C Tables 4.2.6.8 and 6.1.1.4'
Cl Cl 0.3639 0.7018 'International Tables Vol C Tables 4.2.6.8 and 6.1.1.4'
N N 0.0311 0.0180 'International Tables Vol C Tables 4.2.6.8 and 6.1.1.4'
O O 0.0492 0.0322 'International Tables Vol C Tables 4.2.6.8 and 6.1.1.4'

loop_
_exptl_crystal_face_index_h
_exptl_crystal_face_index_k
_exptl_crystal_face_index_l
_exptl_crystal_face_perp_dist
-9 0 -8 0.0971
0 0 22 0.1116
9 0 3 0.1432
0 0 -22 0.0915
3 0 -21 0.1062
-1 10 0 0.0566
1 10 -1 0.0531
0 -10 1 0.0252

loop_
_geom_angle_atom_site_label_1
_geom_angle_atom_site_label_2
_geom_angle_atom_site_label_3
_geom_angle
_geom_angle_site_symmetry_1
_geom_angle_site_symmetry_3
_geom_angle_publ_flag
Cl1 C67 Cl2 111.7(2) . . ?
Cl1 C67 Cl3 109.6(2) . . ?
Cl1 C67 H67 108.4 . . ?
Cl2 C67 H67 108.4 . . ?
Cl3 C67 Cl2 110.2(2) . . ?
Cl3 C67 H67 108.4 . . ?
C58A O6 C61 115.7(2) . . ?
C58B O6 C61 129.7(8) . . ?
C20 N1 C25 116.8(2) . . ?
C1 N1 C20 125.3(2) . . ?
C1 N1 C25 117.5(2) . . ?
N4 N5 C51 120.8(2) . . ?
C50 N5 N4 110.4(2) . . ?
C50 N5 C51 128.8(2) . . ?
N8 N7 N6 107.7(2) . . ?
C10 N2 C37 117.4(2) . . ?
C10 N2 C11 124.7(2) . . ?
C11 N2 C37 117.5(2) . . ?
N7 N6 C65 110.5(2) . . ?
N7 N6 C64 120.3(2) . . ?
C65 N6 C64 129.2(3) . . ?
N4 N3 C49 108.8(2) . . ?
N3 N4 N5 108.1(2) . . ?
N7 N8 C66 108.1(2) . . ?
H53A C53 H53B 107.6 . . ?
C54A C53 H53A 108.7 . . ?
C54A C53 H53B 108.7 . . ?
C54A C53 C52A 114.3(3) . . ?
C52A C53 H53A 108.7 . . ?
C52A C53 H53B 108.7 . . ?
C54B C53 H53 117.0 . . ?
C52B C53 H53 117.0 . . ?
C52B C53 C54B 126.0(10) . . ?
C38 C46 H46 107.6 . . ?
C47 C46 H46 107.6 . . ?
C47 C46 C38 111.9(3) . . ?
C47 C46 C48 112.1(3) . . ?
C48 C46 H46 107.6 . . ?
C48 C46 C38 109.7(3) . . ?
H36A C36 H36B 109.5 . . ?
H36A C36 H36C 109.5 . . ?
H36B C36 H36C 109.5 . . ?
C34 C36 H36A 109.5 . . ?
C34 C36 H36B 109.5 . . ?
C34 C36 H36C 109.5 . . ?
H45A C45 H45B 109.5 . . ?
H45A C45 H45C 109.5 . . ?
H45B C45 H45C 109.5 . . ?
C43 C45 H45A 109.5 . . ?
C43 C45 H45B 109.5 . . ?
C43 C45 H45C 109.5 . . ?
N6 C65 H65 127.5 . . ?
N6 C65 C66 104.9(2) . . ?
C66 C65 H65 127.5 . . ?
C36 C34 H34 107.7 . . ?
C36 C34 C30 111.2(3) . . ?
C30 C34 H34 107.7 . . ?
C35 C34 C36 111.1(3) . . ?
C35 C34 H34 107.7 . . ?
C35 C34 C30 111.2(3) . . ?
O2 C20 N1 120.3(2) . . ?
O2 C20 C19 123.7(2) . . ?
N1 C20 C19 116.0(2) . . ?
N5 C50 H50 127.4 . . ?
N5 C50 C49 105.2(2) . . ?
C49 C50 H50 127.4 . . ?
H62A C62 H62B 107.7 . . ?
C61 C62 H62A 108.8 . . ?
C61 C62 H62B 108.8 . . ?
C61 C62 C63 113.6(3) . . ?
C63 C62 H62A 108.8 . . ?
C63 C62 H62B 108.8 . . ?
C37 C38 C46 121.33(15) . . ?
C37 C38 C39 120.0 . . ?
C39 C38 C46 118.53(15) . . ?
C38 C37 N2 119.04(14) . . ?
C42 C37 N2 120.93(14) . . ?
C42 C37 C38 120.0 . . ?
C37 C42 C41 120.0 . . ?
C37 C42 C43 121.42(15) . . ?
C41 C42 C43 118.53(15) . . ?
C42 C41 H41 120.0 . . ?
C42 C41 C40 120.0 . . ?
C40 C41 H41 120.0 . . ?
C41 C40 H40 120.0 . . ?
C39 C40 C41 120.0 . . ?
C39 C40 H40 120.0 . . ?
C38 C39 H39 120.0 . . ?
C40 C39 C38 120.0 . . ?
C40 C39 H39 120.0 . . ?
H32A C32 H32B 109.5 . . ?
H32A C32 H32C 109.5 . . ?
H32B C32 H32C 109.5 . . ?
C31 C32 H32A 109.5 . . ?
C31 C32 H32B 109.5 . . ?
C31 C32 H32C 109.5 . . ?
C46 C47 H47A 109.5 . . ?
C46 C47 H47B 109.5 . . ?
C46 C47 H47C 109.5 . . ?
H47A C47 H47B 109.5 . . ?
H47A C47 H47C 109.5 . . ?
H47B C47 H47C 109.5 . . ?
O1 C1 N1 120.2(2) . . ?
O1 C1 C2 123.0(3) . . ?
N1 C1 C2 116.8(2) . . ?
C3 C2 C1 120.5(2) . . ?
C3 C2 C21 119.7(2) . . ?
C21 C2 C1 119.7(2) . . ?
C2 C3 H3 119.7 . . ?
C2 C3 C4 120.7(2) . . ?
C4 C3 H3 119.7 . . ?
C26 C25 N1 121.24(14) . . ?
C26 C25 C30 120.0 . . ?
C30 C25 N1 118.74(14) . . ?
C25 C26 C31 121.16(15) . . ?
C27 C26 C25 120.0 . . ?
C27 C26 C31 118.84(15) . . ?
C26 C27 H27 120.0 . . ?
C28 C27 C26 120.0 . . ?
C28 C27 H27 120.0 . . ?
C27 C28 H28 120.0 . . ?
C27 C28 C29 120.0 . . ?
C29 C28 H28 120.0 . . ?
C28 C29 H29 120.0 . . ?
C30 C29 C28 120.0 . . ?
C30 C29 H29 120.0 . . ?
C25 C30 C34 121.49(16) . . ?
C29 C30 C34 118.49(16) . . ?
C29 C30 C25 120.0 . . ?
C3 C4 H4 119.1 . . ?
C3 C4 C5 121.8(3) . . ?
C5 C4 H4 119.1 . . ?
C4 C5 C6 125.9(2) . . ?
C4 C5 C22 117.4(2) . . ?
C22 C5 C6 116.48(19) . . ?
C7 C8 H8 120.0 . . ?
C7 C8 C9 120.0 . . ?
C9 C8 H8 120.0 . . ?
C8 C7 C6 120.0 . . ?
C8 C7 C49 114.72(14) . . ?
C6 C7 C49 123.84(14) . . ?
C7 C6 C5 122.71(14) . . ?
C23 C6 C5 114.08(14) . . ?
C23 C6 C7 120.0 . . ?
C6 C23 C24 120.0 . . ?
C6 C23 C15 120.50(14) . . ?
C24 C23 C15 117.89(14) . . ?
C23 C24 C9 120.0 . . ?
C23 C24 C12 120.52(15) . . ?
C9 C24 C12 119.48(15) . . ?
C8 C9 C10 118.35(14) . . ?
C24 C9 C8 120.0 . . ?
C24 C9 C10 121.40(14) . . ?
C32 C31 C26 110.7(3) . . ?
C32 C31 H31 107.5 . . ?
C32 C31 C33 110.9(3) . . ?
C26 C31 H31 107.5 . . ?
C33 C31 C26 112.4(3) . . ?
C33 C31 H31 107.5 . . ?
C31 C33 H33A 109.5 . . ?
C31 C33 H33B 109.5 . . ?
C31 C33 H33C 109.5 . . ?
H33A C33 H33B 109.5 . . ?
H33A C33 H33C 109.5 . . ?
H33B C33 H33C 109.5 . . ?
C34 C35 H35A 109.5 . . ?
C34 C35 H35B 109.5 . . ?
C34 C35 H35C 109.5 . . ?
H35A C35 H35B 109.5 . . ?
H35A C35 H35C 109.5 . . ?
H35B C35 H35C 109.5 . . ?
N3 C49 C50 107.6(2) . . ?
N3 C49 C7 124.8(2) . . ?
C50 C49 C7 127.1(2) . . ?
N5 C51 H51A 108.5 . . ?
N5 C51 H51B 108.5 . . ?
N5 C51 H51C 109.5 . . ?
N5 C51 H51D 109.5 . . ?
N5 C51 C52B 110.6(6) . . ?
H51A C51 H51B 107.5 . . ?
H51C C51 H51D 108.1 . . ?
C52A C51 N5 115.2(3) . . ?
C52A C51 H51A 108.5 . . ?
C52A C51 H51B 108.5 . . ?
C52B C51 H51C 109.5 . . ?
C52B C51 H51D 109.5 . . ?
O6 C61 C62 106.9(2) . . ?
O6 C61 H61A 110.4 . . ?
O6 C61 H61B 110.4 . . ?
C62 C61 H61A 110.4 . . ?
C62 C61 H61B 110.4 . . ?
H61A C61 H61B 108.6 . . ?
O4 C10 N2 120.3(2) . . ?
O4 C10 C9 123.2(2) . . ?
N2 C10 C9 116.5(2) . . ?
C62 C63 H63A 108.5 . . ?
C62 C63 H63B 108.5 . . ?
C62 C63 C64 114.9(3) . . ?
H63A C63 H63B 107.5 . . ?
C64 C63 H63A 108.5 . . ?
C64 C63 H63B 108.5 . . ?
O3 C11 N2 119.8(2) . . ?
O3 C11 C12 123.1(3) . . ?
N2 C11 C12 117.1(2) . . ?
N8 C66 C65 108.9(2) . . ?
N8 C66 C17 122.6(2) . . ?
C65 C66 C17 128.4(2) . . ?
C24 C12 C11 120.5(2) . . ?
C13 C12 C24 119.4(2) . . ?
C13 C12 C11 120.1(2) . . ?
C12 C13 H13 119.9 . . ?
C12 C13 C14 120.2(2) . . ?
C14 C13 H13 119.9 . . ?
C13 C14 H14 119.2 . . ?
C15 C14 C13 121.6(2) . . ?
C15 C14 H14 119.2 . . ?
C23 C15 C16 116.40(18) . . ?
C14 C15 C23 118.7(2) . . ?
C14 C15 C16 124.8(2) . . ?
C46 C48 H48A 109.5 . . ?
C46 C48 H48B 109.5 . . ?
C46 C48 H48C 109.5 . . ?
H48A C48 H48B 109.5 . . ?
H48A C48 H48C 109.5 . . ?
H48B C48 H48C 109.5 . . ?
C22 C16 C15 114.80(14) . . ?
C22 C16 C17 120.0 . . ?
C17 C16 C15 121.61(14) . . ?
C16 C22 C5 119.52(14) . . ?
C21 C22 C5 118.99(14) . . ?
C21 C22 C16 120.0 . . ?
C22 C21 C2 119.48(15) . . ?
C22 C21 C19 120.0 . . ?
C19 C21 C2 120.50(15) . . ?
C21 C19 C20 121.05(15) . . ?
C18 C19 C20 118.45(15) . . ?
C18 C19 C21 120.0 . . ?
C19 C18 H18 120.0 . . ?
C19 C18 C17 120.0 . . ?
C17 C18 H18 120.0 . . ?
C16 C17 C66 120.05(14) . . ?
C18 C17 C66 119.20(14) . . ?
C18 C17 C16 120.0 . . ?
C45 C43 C42 111.6(3) . . ?
C45 C43 H43 108.0 . . ?
C42 C43 H43 108.0 . . ?
C44 C43 C45 110.1(3) . . ?
C44 C43 C42 111.1(3) . . ?
C44 C43 H43 108.0 . . ?
C43 C44 H44A 109.5 . . ?
C43 C44 H44B 109.5 . . ?
C43 C44 H44C 109.5 . . ?
H44A C44 H44B 109.5 . . ?
H44A C44 H44C 109.5 . . ?
H44B C44 H44C 109.5 . . ?
N6 C64 C63 110.8(2) . . ?
N6 C64 H64A 109.5 . . ?
N6 C64 H64B 109.5 . . ?
C63 C64 H64A 109.5 . . ?
C63 C64 H64B 109.5 . . ?
H64A C64 H64B 108.1 . . ?
C55A O5A C54A 116.4(3) . . ?
C53 C54A H54A 110.5 . . ?
C53 C54A H54B 110.5 . . ?
O5A C54A C53 106.3(4) . . ?
O5A C54A H54A 110.5 . . ?
O5A C54A H54B 110.5 . . ?
H54A C54A H54B 108.7 . . ?
C55A C56A H56A 120.0 . . ?
C55A C56A C57A 120.0 . . ?
C57A C56A H56A 120.0 . . ?
O5A C55A C56A 114.2(3) . . ?
O5A C55A C60A 125.7(3) . . ?
C56A C55A C60A 120.0 . . ?
C55A C60A H60A 120.0 . . ?
C59A C60A C55A 120.0 . . ?
C59A C60A H60A 120.0 . . ?
C60A C59A H59A 120.0 . . ?
C60A C59A C58A 120.0 . . ?
C58A C59A H59A 120.0 . . ?
C59A C58A O6 114.60(19) . . ?
C59A C58A C57A 120.0 . . ?
C57A C58A O6 125.39(19) . . ?
C56A C57A H57A 120.0 . . ?
C58A C57A C56A 120.0 . . ?
C58A C57A H57A 120.0 . . ?
C53 C52A H52A 108.0 . . ?
C53 C52A H52B 108.0 . . ?
C51 C52A C53 117.2(3) . . ?
C51 C52A H52A 108.0 . . ?
C51 C52A H52B 108.0 . . ?
H52A C52A H52B 107.2 . . ?
C55B O5B C54B 124.6(13) . . ?
C53 C54B H54C 111.0 . . ?
C53 C54B H54D 111.0 . . ?
O5B C54B C53 104.0(12) . . ?
O5B C54B H54C 111.0 . . ?
O5B C54B H54D 111.0 . . ?
H54C C54B H54D 109.0 . . ?
O5B C55B C60B 118.5(11) . . ?
O5B C55B C56B 121.5(11) . . ?
C60B C55B C56B 120.0 . . ?
C55B C60B H60B 120.0 . . ?
C55B C60B C59B 120.0 . . ?
C59B C60B H60B 120.0 . . ?
C60B C59B H59B 120.0 . . ?
C58B C59B C60B 120.0 . . ?
C58B C59B H59B 120.0 . . ?
O6 C58B C59B 121.0(12) . . ?
O6 C58B C57B 118.9(12) . . ?
C57B C58B C59B 120.0 . . ?
C58B C57B H57B 120.0 . . ?
C58B C57B C56B 120.0 . . ?
C56B C57B H57B 120.0 . . ?
C55B C56B H56B 120.0 . . ?
C57B C56B C55B 120.0 . . ?
C57B C56B H56B 120.0 . . ?
C53 C52B C51 123.2(11) . . ?
C53 C52B H52C 106.5 . . ?
C53 C52B H52D 106.5 . . ?
C51 C52B H52C 106.5 . . ?
C51 C52B H52D 106.5 . . ?
H52C C52B H52D 106.5 . . ?

loop_
_geom_bond_atom_site_label_1
_geom_bond_atom_site_label_2
_geom_bond_distance
_geom_bond_site_symmetry_2
_geom_bond_publ_flag
Cl1 C67 1.746(4) . ?
Cl2 C67 1.750(4) . ?
Cl3 C67 1.750(4) . ?
C67 H67 1.0000 . ?
O4 C10 1.221(3) . ?
O3 C11 1.226(3) . ?
O2 C20 1.222(3) . ?
O1 C1 1.221(3) . ?
O6 C61 1.428(4) . ?
O6 C58A 1.410(3) . ?
O6 C58B 1.282(12) . ?
N1 C20 1.405(4) . ?
N1 C1 1.399(4) . ?
N1 C25 1.433(2) . ?
N5 N4 1.345(3) . ?
N5 C50 1.345(3) . ?
N5 C51 1.474(4) . ?
N7 N6 1.346(4) . ?
N7 N8 1.322(4) . ?
N2 C37 1.434(2) . ?
N2 C10 1.401(3) . ?
N2 C11 1.403(4) . ?
N6 C65 1.349(4) . ?
N6 C64 1.479(4) . ?
N3 N4 1.309(3) . ?
N3 C49 1.369(3) . ?
N8 C66 1.362(4) . ?
C53 H53A 0.9900 . ?
C53 H53B 0.9900 . ?
C53 H53 0.9500 . ?
C53 C54A 1.520(6) . ?
C53 C52A 1.540(5) . ?
C53 C54B 1.59(2) . ?
C53 C52B 1.284(18) . ?
C46 H46 1.0000 . ?
C46 C38 1.536(3) . ?
C46 C47 1.522(5) . ?
C46 C48 1.536(5) . ?
C36 H36A 0.9800 . ?
C36 H36B 0.9800 . ?
C36 H36C 0.9800 . ?
C36 C34 1.524(5) . ?
C45 H45A 0.9800 . ?
C45 H45B 0.9800 . ?
C45 H45C 0.9800 . ?
C45 C43 1.521(5) . ?
C65 H65 0.9500 . ?
C65 C66 1.367(4) . ?
C34 H34 1.0000 . ?
C34 C30 1.549(3) . ?
C34 C35 1.514(5) . ?
C20 C19 1.482(3) . ?
C50 H50 0.9500 . ?
C50 C49 1.383(4) . ?
C62 H62A 0.9900 . ?
C62 H62B 0.9900 . ?
C62 C61 1.517(4) . ?
C62 C63 1.519(5) . ?
C38 C37 1.3900 . ?
C38 C39 1.3900 . ?
C37 C42 1.3900 . ?
C42 C41 1.3900 . ?
C42 C43 1.546(3) . ?
C41 H41 0.9500 . ?
C41 C40 1.3900 . ?
C40 H40 0.9500 . ?
C40 C39 1.3900 . ?
C39 H39 0.9500 . ?
C32 H32A 0.9800 . ?
C32 H32B 0.9800 . ?
C32 H32C 0.9800 . ?
C32 C31 1.519(5) . ?
C47 H47A 0.9800 . ?
C47 H47B 0.9800 . ?
C47 H47C 0.9800 . ?
C1 C2 1.476(4) . ?
C2 C3 1.381(4) . ?
C2 C21 1.427(3) . ?
C3 H3 0.9500 . ?
C3 C4 1.385(4) . ?
C25 C26 1.3900 . ?
C25 C30 1.3900 . ?
C26 C27 1.3900 . ?
C26 C31 1.542(3) . ?
C27 H27 0.9500 . ?
C27 C28 1.3900 . ?
C28 H28 0.9500 . ?
C28 C29 1.3900 . ?
C29 H29 0.9500 . ?
C29 C30 1.3900 . ?
C4 H4 0.9500 . ?
C4 C5 1.390(4) . ?
C5 C6 1.521(3) . ?
C5 C22 1.464(3) . ?
C8 H8 0.9500 . ?
C8 C7 1.3900 . ?
C8 C9 1.3900 . ?
C7 C6 1.3900 . ?
C7 C49 1.498(3) . ?
C6 C23 1.3900 . ?
C23 C24 1.3900 . ?
C23 C15 1.451(3) . ?
C24 C9 1.3900 . ?
C24 C12 1.436(3) . ?
C9 C10 1.491(3) . ?
C31 H31 1.0000 . ?
C31 C33 1.529(5) . ?
C33 H33A 0.9800 . ?
C33 H33B 0.9800 . ?
C33 H33C 0.9800 . ?
C35 H35A 0.9800 . ?
C35 H35B 0.9800 . ?
C35 H35C 0.9800 . ?
C51 H51A 0.9900 . ?
C51 H51B 0.9900 . ?
C51 H51C 0.9900 . ?
C51 H51D 0.9900 . ?
C51 C52A 1.466(5) . ?
C51 C52B 1.628(15) . ?
C61 H61A 0.9900 . ?
C61 H61B 0.9900 . ?
C63 H63A 0.9900 . ?
C63 H63B 0.9900 . ?
C63 C64 1.522(5) . ?
C11 C12 1.473(4) . ?
C66 C17 1.492(3) . ?
C12 C13 1.379(4) . ?
C13 H13 0.9500 . ?
C13 C14 1.392(4) . ?
C14 H14 0.9500 . ?
C14 C15 1.390(4) . ?
C15 C16 1.508(3) . ?
C48 H48A 0.9800 . ?
C48 H48B 0.9800 . ?
C48 H48C 0.9800 . ?
C16 C22 1.3900 . ?
C16 C17 1.3900 . ?
C22 C21 1.3900 . ?
C21 C19 1.3900 . ?
C19 C18 1.3900 . ?
C18 H18 0.9500 . ?
C18 C17 1.3900 . ?
C43 H43 1.0000 . ?
C43 C44 1.520(5) . ?
C44 H44A 0.9800 . ?
C44 H44B 0.9800 . ?
C44 H44C 0.9800 . ?
C64 H64A 0.9900 . ?
C64 H64B 0.9900 . ?
O5A C54A 1.439(5) . ?
O5A C55A 1.389(4) . ?
C54A H54A 0.9900 . ?
C54A H54B 0.9900 . ?
C56A H56A 0.9500 . ?
C56A C55A 1.3900 . ?
C56A C57A 1.3900 . ?
C55A C60A 1.3900 . ?
C60A H60A 0.9500 . ?
C60A C59A 1.3900 . ?
C59A H59A 0.9500 . ?
C59A C58A 1.3900 . ?
C58A C57A 1.3900 . ?
C57A H57A 0.9500 . ?
C52A H52A 0.9900 . ?
C52A H52B 0.9900 . ?
O5B C54B 1.50(2) . ?
O5B C55B 1.375(16) . ?
C54B H54C 0.9900 . ?
C54B H54D 0.9900 . ?
C55B C60B 1.3900 . ?
C55B C56B 1.3900 . ?
C60B H60B 0.9500 . ?
C60B C59B 1.3900 . ?
C59B H59B 0.9500 . ?
C59B C58B 1.3900 . ?
C58B C57B 1.3900 . ?
C57B H57B 0.9500 . ?
C57B C56B 1.3900 . ?
C56B H56B 0.9500 . ?
C52B H52C 0.9900 . ?
C52B H52D 0.9900 . ?

loop_
_geom_torsion_atom_site_label_1
_geom_torsion_atom_site_label_2
_geom_torsion_atom_site_label_3
_geom_torsion_atom_site_label_4
_geom_torsion
_geom_torsion_site_symmetry_1
_geom_torsion_site_symmetry_2
_geom_torsion_site_symmetry_3
_geom_torsion_site_symmetry_4
_geom_torsion_publ_flag
O3 C11 C12 C24 177.6(3) . . . . ?
O3 C11 C12 C13 -1.3(4) . . . . ?
O2 C20 C19 C21 179.6(2) . . . . ?
O2 C20 C19 C18 -8.6(3) . . . . ?
O1 C1 C2 C3 -2.0(4) . . . . ?
O1 C1 C2 C21 174.0(2) . . . . ?
O6 C58A C57A C56A -178.6(4) . . . . ?
O6 C58B C57B C56B 178(2) . . . . ?
N1 C20 C19 C21 -0.5(3) . . . . ?
N1 C20 C19 C18 171.39(17) . . . . ?
N1 C1 C2 C3 179.1(2) . . . . ?
N1 C1 C2 C21 -4.9(4) . . . . ?
N1 C25 C26 C27 178.2(2) . . . . ?
N1 C25 C26 C31 -1.4(3) . . . . ?
N1 C25 C30 C34 0.4(3) . . . . ?
N1 C25 C30 C29 -178.2(2) . . . . ?
N5 C50 C49 N3 -0.4(3) . . . . ?
N5 C50 C49 C7 171.5(2) . . . . ?
N5 C51 C52A C53 75.4(4) . . . . ?
N5 C51 C52B C53 -78.2(13) . . . . ?
N7 N6 C65 C66 0.3(3) . . . . ?
N7 N6 C64 C63 -155.6(3) . . . . ?
N7 N8 C66 C65 0.6(4) . . . . ?
N7 N8 C66 C17 -176.0(2) . . . . ?
N2 C37 C42 C41 -177.88(19) . . . . ?
N2 C37 C42 C43 4.6(2) . . . . ?
N2 C11 C12 C24 -2.8(4) . . . . ?
N2 C11 C12 C13 178.2(2) . . . . ?
N6 N7 N8 C66 -0.4(4) . . . . ?
N6 C65 C66 N8 -0.6(3) . . . . ?
N6 C65 C66 C17 175.8(2) . . . . ?
N4 N5 C50 C49 0.6(3) . . . . ?
N4 N5 C51 C52A -120.8(3) . . . . ?
N4 N5 C51 C52B -63.7(7) . . . . ?
N4 N3 C49 C50 0.0(3) . . . . ?
N4 N3 C49 C7 -172.1(2) . . . . ?
N8 N7 N6 C65 0.1(4) . . . . ?
N8 N7 N6 C64 177.7(3) . . . . ?
N8 C66 C17 C16 131.1(2) . . . . ?
N8 C66 C17 C18 -58.8(3) . . . . ?
C46 C38 C37 N2 -6.4(2) . . . . ?
C46 C38 C37 C42 175.7(2) . . . . ?
C46 C38 C39 C40 -175.8(2) . . . . ?
C36 C34 C30 C25 -115.0(2) . . . . ?
C36 C34 C30 C29 63.6(3) . . . . ?
C65 N6 C64 C63 21.5(4) . . . . ?
C65 C66 C17 C16 -44.8(3) . . . . ?
C65 C66 C17 C18 125.2(3) . . . . ?
C20 N1 C1 O1 178.7(3) . . . . ?
C20 N1 C1 C2 -2.4(4) . . . . ?
C20 N1 C25 C26 -95.0(2) . . . . ?
C20 N1 C25 C30 83.2(2) . . . . ?
C20 C19 C18 C17 -171.95(19) . . . . ?
C50 N5 N4 N3 -0.6(3) . . . . ?
C50 N5 C51 C52A 56.9(4) . . . . ?
C50 N5 C51 C52B 114.0(7) . . . . ?
C62 C63 C64 N6 62.1(3) . . . . ?
C38 C37 C42 C41 0.0 . . . . ?
C38 C37 C42 C43 -177.5(2) . . . . ?
C37 N2 C10 O4 -2.8(4) . . . . ?
C37 N2 C10 C9 174.79(19) . . . . ?
C37 N2 C11 O3 5.4(4) . . . . ?
C37 N2 C11 C12 -174.2(2) . . . . ?
C37 C38 C39 C40 0.0 . . . . ?
C37 C42 C41 C40 0.0 . . . . ?
C37 C42 C43 C45 -113.8(3) . . . . ?
C37 C42 C43 C44 123.0(3) . . . . ?
C42 C41 C40 C39 0.0 . . . . ?
C41 C42 C43 C45 68.7(3) . . . . ?
C41 C42 C43 C44 -54.6(3) . . . . ?
C41 C40 C39 C38 0.0 . . . . ?
C39 C38 C37 N2 177.92(19) . . . . ?
C39 C38 C37 C42 0.0 . . . . ?
C47 C46 C38 C37 127.9(2) . . . . ?
C47 C46 C38 C39 -56.4(3) . . . . ?
C1 N1 C20 O2 -175.0(3) . . . . ?
C1 N1 C20 C19 5.0(4) . . . . ?
C1 N1 C25 C26 90.7(2) . . . . ?
C1 N1 C25 C30 -91.1(2) . . . . ?
C1 C2 C3 C4 178.4(3) . . . . ?
C1 C2 C21 C22 -169.00(19) . . . . ?
C1 C2 C21 C19 9.3(3) . . . . ?
C2 C3 C4 C5 -2.7(4) . . . . ?
C2 C21 C19 C20 -6.5(2) . . . . ?
C2 C21 C19 C18 -178.28(19) . . . . ?
C3 C2 C21 C22 7.0(3) . . . . ?
C3 C2 C21 C19 -174.7(2) . . . . ?
C3 C4 C5 C6 179.3(2) . . . . ?
C3 C4 C5 C22 -5.9(4) . . . . ?
C25 N1 C20 O2 11.2(4) . . . . ?
C25 N1 C20 C19 -168.73(19) . . . . ?
C25 N1 C1 O1 -7.6(4) . . . . ?
C25 N1 C1 C2 171.4(2) . . . . ?
C25 C26 C27 C28 0.0 . . . . ?
C25 C26 C31 C32 114.4(2) . . . . ?
C25 C26 C31 C33 -120.9(2) . . . . ?
C26 C25 C30 C34 178.6(2) . . . . ?
C26 C25 C30 C29 0.0 . . . . ?
C26 C27 C28 C29 0.0 . . . . ?
C27 C26 C31 C32 -65.3(3) . . . . ?
C27 C26 C31 C33 59.5(3) . . . . ?
C27 C28 C29 C30 0.0 . . . . ?
C28 C29 C30 C34 -178.7(2) . . . . ?
C28 C29 C30 C25 0.0 . . . . ?
C30 C25 C26 C27 0.0 . . . . ?
C30 C25 C26 C31 -179.6(2) . . . . ?
C4 C5 C6 C7 -16.7(3) . . . . ?
C4 C5 C6 C23 143.0(2) . . . . ?
C4 C5 C22 C16 -178.81(19) . . . . ?
C4 C5 C22 C21 15.1(3) . . . . ?
C5 C6 C23 C24 -160.32(18) . . . . ?
C5 C6 C23 C15 34.4(2) . . . . ?
C5 C22 C21 C2 -15.7(2) . . . . ?
C5 C22 C21 C19 166.01(19) . . . . ?
C8 C7 C6 C5 158.57(19) . . . . ?
C8 C7 C6 C23 0.0 . . . . ?
C8 C7 C49 N3 158.3(2) . . . . ?
C8 C7 C49 C50 -12.3(3) . . . . ?
C8 C9 C10 O4 -6.5(3) . . . . ?
C8 C9 C10 N2 176.03(18) . . . . ?
C7 C8 C9 C24 0.0 . . . . ?
C7 C8 C9 C10 -174.35(19) . . . . ?
C7 C6 C23 C24 0.0 . . . . ?
C7 C6 C23 C15 -165.24(19) . . . . ?
C6 C5 C22 C16 -3.6(3) . . . . ?
C6 C5 C22 C21 -169.65(15) . . . . ?
C6 C7 C49 N3 -7.9(3) . . . . ?
C6 C7 C49 C50 -178.5(2) . . . . ?
C6 C23 C24 C9 0.0 . . . . ?
C6 C23 C24 C12 -179.7(2) . . . . ?
C6 C23 C15 C14 179.98(19) . . . . ?
C6 C23 C15 C16 -3.2(3) . . . . ?
C23 C24 C9 C8 0.0 . . . . ?
C23 C24 C9 C10 174.2(2) . . . . ?
C23 C24 C12 C11 -173.64(19) . . . . ?
C23 C24 C12 C13 5.3(3) . . . . ?
C23 C15 C16 C22 -32.7(2) . . . . ?
C23 C15 C16 C17 168.69(15) . . . . ?
C24 C23 C15 C14 14.4(3) . . . . ?
C24 C23 C15 C16 -168.73(15) . . . . ?
C24 C9 C10 O4 179.2(2) . . . . ?
C24 C9 C10 N2 1.8(3) . . . . ?
C24 C12 C13 C14 3.5(4) . . . . ?
C9 C8 C7 C6 0.0 . . . . ?
C9 C8 C7 C49 -166.82(18) . . . . ?
C9 C24 C12 C11 6.6(3) . . . . ?
C9 C24 C12 C13 -174.4(2) . . . . ?
C31 C26 C27 C28 179.7(2) . . . . ?
C35 C34 C30 C25 120.7(2) . . . . ?
C35 C34 C30 C29 -60.7(3) . . . . ?
C49 N3 N4 N5 0.3(3) . . . . ?
C49 C7 C6 C5 -35.9(2) . . . . ?
C49 C7 C6 C23 165.6(2) . . . . ?
C51 N5 N4 N3 177.4(3) . . . . ?
C51 N5 C50 C49 -177.2(3) . . . . ?
C61 O6 C58A C59A 171.1(2) . . . . ?
C61 O6 C58A C57A -10.2(4) . . . . ?
C61 O6 C58B C59B 173.8(7) . . . . ?
C61 O6 C58B C57B -4(2) . . . . ?
C61 C62 C63 C64 -151.4(3) . . . . ?
C10 N2 C37 C38 -82.2(2) . . . . ?
C10 N2 C37 C42 95.7(2) . . . . ?
C10 N2 C11 O3 177.9(3) . . . . ?
C10 N2 C11 C12 -1.7(4) . . . . ?
C63 C62 C61 O6 65.5(3) . . . . ?
C11 N2 C37 C38 90.9(2) . . . . ?
C11 N2 C37 C42 -91.2(2) . . . . ?
C11 N2 C10 O4 -175.3(3) . . . . ?
C11 N2 C10 C9 2.3(4) . . . . ?
C11 C12 C13 C14 -177.5(3) . . . . ?
C12 C24 C9 C8 179.74(19) . . . . ?
C12 C24 C9 C10 -6.1(2) . . . . ?
C12 C13 C14 C15 -3.0(4) . . . . ?
C13 C14 C15 C23 -6.0(4) . . . . ?
C13 C14 C15 C16 177.4(2) . . . . ?
C14 C15 C16 C22 143.9(2) . . . . ?
C14 C15 C16 C17 -14.7(3) . . . . ?
C15 C23 C24 C9 165.62(19) . . . . ?
C15 C23 C24 C12 -14.1(2) . . . . ?
C15 C16 C22 C5 35.1(2) . . . . ?
C15 C16 C22 C21 -158.99(18) . . . . ?
C15 C16 C17 C66 -32.5(2) . . . . ?
C15 C16 C17 C18 157.53(19) . . . . ?
C48 C46 C38 C37 -107.0(2) . . . . ?
C48 C46 C38 C39 68.7(3) . . . . ?
C16 C22 C21 C2 178.30(19) . . . . ?
C16 C22 C21 C19 0.0 . . . . ?
C22 C5 C6 C7 168.53(15) . . . . ?
C22 C5 C6 C23 -31.7(2) . . . . ?
C22 C16 C17 C66 169.99(19) . . . . ?
C22 C16 C17 C18 0.0 . . . . ?
C22 C21 C19 C20 171.74(19) . . . . ?
C22 C21 C19 C18 0.0 . . . . ?
C21 C2 C3 C4 2.4(4) . . . . ?
C21 C19 C18 C17 0.0 . . . . ?
C19 C18 C17 C66 -170.07(19) . . . . ?
C19 C18 C17 C16 0.0 . . . . ?
C17 C16 C22 C5 -165.94(19) . . . . ?
C17 C16 C22 C21 0.0 . . . . ?
C43 C42 C41 C40 177.6(2) . . . . ?
C64 N6 C65 C66 -177.0(3) . . . . ?
O5A C55A C60A C59A -176.5(3) . . . . ?
C54A C53 C52A C51 -57.3(5) . . . . ?
C54A O5A C55A C56A 166.5(3) . . . . ?
C54A O5A C55A C60A -16.8(4) . . . . ?
C56A C55A C60A C59A 0.0 . . . . ?
C55A O5A C54A C53 172.8(3) . . . . ?
C55A C56A C57A C58A 0.0 . . . . ?
C55A C60A C59A C58A 0.0 . . . . ?
C60A C59A C58A O6 178.8(3) . . . . ?
C60A C59A C58A C57A 0.0 . . . . ?
C59A C58A C57A C56A 0.0 . . . . ?
C58A O6 C61 C62 -175.1(3) . . . . ?
C57A C56A C55A O5A 176.9(3) . . . . ?
C57A C56A C55A C60A 0.0 . . . . ?
C52A C53 C54A O5A -69.3(5) . . . . ?
O5B C55B C60B C59B -179.9(15) . . . . ?
O5B C55B C56B C57B 179.9(16) . . . . ?
C54B C53 C52B C51 49.8(18) . . . . ?
C54B O5B C55B C60B 164.8(13) . . . . ?
C54B O5B C55B C56B -15.1(19) . . . . ?
C55B O5B C54B C53 -172.3(12) . . . . ?
C55B C60B C59B C58B 0.0 . . . . ?
C60B C55B C56B C57B 0.0 . . . . ?
C60B C59B C58B O6 -178(2) . . . . ?
C60B C59B C58B C57B 0.0 . . . . ?
C59B C58B C57B C56B 0.0 . . . . ?
C58B O6 C61 C62 -172.9(16) . . . . ?
C58B C57B C56B C55B 0.0 . . . . ?
C56B C55B C60B C59B 0.0 . . . . ?
C52B C53 C54B O5B 52.6(17) . . . . ?

loop_
_exptl_oxdiff_crystal_face_indexfrac_h
_exptl_oxdiff_crystal_face_indexfrac_k
_exptl_oxdiff_crystal_face_indexfrac_l
_exptl_oxdiff_crystal_face_x
_exptl_oxdiff_crystal_face_y
_exptl_oxdiff_crystal_face_z
-8.9926 0.0132 -8.0002 0.5636 0.0099 0.8706
-0.0008 -0.0113 22.0147 -0.9870 0.0576 0.1916
8.9928 -0.0107 2.9969 -0.3393 -0.0230 -0.9141
0.0008 0.0113 -22.0147 0.9870 -0.0576 -0.1916
2.9984 0.0077 -21.0158 0.8739 -0.0653 -0.4963
-0.9928 10.0041 0.0201 -0.0284 -1.0256 0.1478
1.0057 10.0026 -0.9818 -0.0290 -1.0351 -0.0699
-0.0065 -10.0036 0.9812 0.0062 1.0317 -0.0346

loop_
_smtbx_masks_void_nr
_smtbx_masks_void_average_x
_smtbx_masks_void_average_y
_smtbx_masks_void_average_z
_smtbx_masks_void_volume
_smtbx_masks_void_count_electrons
_smtbx_masks_void_content
1 -0.573 0.056 0.250 892.4 289.9 '5 HCCl3'
2 -0.066 -0.056 0.750 892.4 290.0 '5 HCCl3'
